data_7223674
loop_
_publ_author_name
'Sheldrick, W.S.'
'Braunbeck, H.G.'

_publ_section_title
;
 Darstellung und Kristallstruktur von Cs4 Sn2 Se6
;
_journal_name_full
;
Zeitschrift fuer Naturforschung, Teil B. Anorganische Chemie, Organische 
Chemie (42,1987-)
;
_journal_page_first 851
_journal_page_last 852
_journal_volume 44
_journal_year 1989
_chemical_formula_sum 'Cs4 Se6 Sn2'
_chemical_name_systematic 'Cs4 (Sn2 Se6)'
_space_group_IT_number 12
_symmetry_space_group_name_Hall '-C 2y'
_symmetry_space_group_name_H-M 'C 1 2/m 1'
_cell_angle_alpha 90
_cell_angle_beta 135.15
_cell_angle_gamma 90
_cell_formula_units_Z 2
_cell_length_a 14.634
_cell_length_b 7.472
_cell_length_c 12.821
_cell_volume 988.705
_citation_journal_id_ASTM ZNBSEN
_cod_data_source_file Sheldrick_ZNBSEN_1989_1968.cif
_cod_data_source_block Cs4Se6Sn2
_cod_original_cell_volume 988.7054
_cod_database_code 7223674

loop_
_symmetry_equiv_pos_as_xyz
x,y,z
-x,y,-z
-x,-y,-z
x,-y,z
x+1/2,y+1/2,z
-x+1/2,y+1/2,-z
-x+1/2,-y+1/2,-z
x+1/2,-y+1/2,z

loop_
_atom_site_label
_atom_site_type_symbol
_atom_site_fract_x
_atom_site_fract_y
_atom_site_fract_z
_atom_site_occupancy
_atom_site_U_iso_or_equiv
Se2 Se-2 -0.0758 0 0.7265 1 0.0
Se3 Se-2 0 0.2547 0.5 1 0.0
Cs2 Cs+1 0.2186 0 0.1341 1 0.0
Sn1 Sn+4 0.0671 0 0.6877 1 0.0
Cs1 Cs+1 0.6264 0 0.318 1 0.0
Se1 Se-2 0.3019 0 0.914 1 0.0
